data_7124967
loop_
_publ_author_name
'Li, Zhongshu'
'Chen, Xiaodan'
'Li, Yaqi'
'Su, Cheng-Yong'
'Gr\"utzmacher, Hansj\"org'

_publ_section_title
;
 N-Heterocyclic carbene phosphaketene adducts as precursors to
 carbene-phosphinidene adducts and a rearranged \p-system.
;
_journal_issue 76
_journal_name_full 'Chemical communications (Cambridge, England)'
_journal_page_first 11343
_journal_page_last 11346
_journal_paper_doi 10.1039/c6cc05916c
_journal_volume 52
_journal_year 2016
_chemical_formula_moiety '4(C39 H39 N2 P Sn), C4 H10 O'
_chemical_formula_sum 'C160 H164 N8 O1.5 P4 Sn4'
_chemical_formula_weight 2821.62
_space_group_crystal_system triclinic
_space_group_IT_number 2
_space_group_name_Hall '-P 1'
_space_group_name_H-M_alt 'P -1'
_atom_sites_solution_hydrogens mixed
_atom_sites_solution_primary direct
_audit_creation_date 2015-02-07
_audit_creation_method
;
Olex2 1.2
(compiled 2015.01.26 svn.r3150 for OlexSys, GUI svn.r4998)
;
_audit_update_record
;
2015-09-18 deposited with the CCDC.
2016-08-09 downloaded from the CCDC.
;
_cell_angle_alpha 111.389(3)
_cell_angle_beta 94.838(2)
_cell_angle_gamma 110.638(3)
_cell_formula_units_Z 1
_cell_length_a 13.0114(3)
_cell_length_b 17.0048(5)
_cell_length_c 18.7117(5)
_cell_measurement_reflns_used 14362
_cell_measurement_temperature 150.00(10)
_cell_measurement_theta_max 29.7850
_cell_measurement_theta_min 3.2620
_cell_volume 3498.2(2)
_computing_cell_refinement
;
CrysAlisPro, Agilent Technologies,
Version 1.171.36.32 (release 02-08-2013 CrysAlis171 .NET)
(compiled Aug  2 2013,16:46:58)
;
_computing_data_collection
;
CrysAlisPro, Agilent Technologies,
Version 1.171.36.32 (release 02-08-2013 CrysAlis171 .NET)
(compiled Aug  2 2013,16:46:58)
;
_computing_data_reduction
;
CrysAlisPro, Agilent Technologies,
Version 1.171.36.32 (release 02-08-2013 CrysAlis171 .NET)
(compiled Aug  2 2013,16:46:58)
;
_computing_molecular_graphics 'Olex2 (Dolomanov et al., 2009)'
_computing_publication_material 'Olex2 (Dolomanov et al., 2009)'
_computing_structure_refinement 'ShelXL (Sheldrick, 2008)'
_computing_structure_solution 'ShelXS (Sheldrick, 2008)'
_diffrn_ambient_temperature 150.00(10)
_diffrn_detector_area_resol_mean 10.6525
_diffrn_measured_fraction_theta_full 0.994
_diffrn_measured_fraction_theta_max 0.795
_diffrn_measurement_details
;
#__ type_ start__ end____ width___ exp.time_
  1 omega  -59.00   36.00   1.0000   50.0000
omega____ theta____ kappa____ phi______ frames
    -       10.6647  -57.0000  -90.0000 95

#__ type_ start__ end____ width___ exp.time_
  2 omega  -20.00   51.00   1.0000   50.0000
omega____ theta____ kappa____ phi______ frames
    -       10.6647  -99.0000 -180.0000 71

#__ type_ start__ end____ width___ exp.time_
  3 omega  -14.00   78.00   1.0000   50.0000
omega____ theta____ kappa____ phi______ frames
    -       10.6647   57.0000   60.0000 92
;
_diffrn_measurement_device_type 'SuperNova, Dual, Cu at zero, Atlas'
_diffrn_measurement_method '\w scans'
_diffrn_orient_matrix_UB_11 -0.0179465000
_diffrn_orient_matrix_UB_12 -0.0209201000
_diffrn_orient_matrix_UB_13 -0.0419089000
_diffrn_orient_matrix_UB_21 -0.0340876000
_diffrn_orient_matrix_UB_22 -0.0425396000
_diffrn_orient_matrix_UB_23 0.0008034000
_diffrn_orient_matrix_UB_31 -0.0460941000
_diffrn_orient_matrix_UB_32 0.0131259000
_diffrn_orient_matrix_UB_33 0.0023557000
_diffrn_radiation_monochromator mirror
_diffrn_radiation_type MoK\a
_diffrn_radiation_wavelength 0.71073
_diffrn_reflns_av_R_equivalents 0.0173
_diffrn_reflns_av_unetI/netI 0.0344
_diffrn_reflns_Laue_measured_fraction_full 0.994
_diffrn_reflns_Laue_measured_fraction_max 0.795
_diffrn_reflns_limit_h_max 17
_diffrn_reflns_limit_h_min -17
_diffrn_reflns_limit_k_max 22
_diffrn_reflns_limit_k_min -20
_diffrn_reflns_limit_l_max 26
_diffrn_reflns_limit_l_min -25
_diffrn_reflns_number 25463
_diffrn_reflns_point_group_measured_fraction_full 0.994
_diffrn_reflns_point_group_measured_fraction_max 0.795
_diffrn_reflns_theta_full 25.242
_diffrn_reflns_theta_max 29.981
_diffrn_reflns_theta_min 2.808
_diffrn_source 'SuperNova (Mo) X-ray Source'
_exptl_absorpt_coefficient_mu 0.807
_exptl_absorpt_correction_T_max 1.00000
_exptl_absorpt_correction_T_min 0.85423
_exptl_absorpt_correction_type multi-scan
_exptl_absorpt_process_details
;
CrysAlisPro, Agilent Technologies,
Version 1.171.36.32 (release 02-08-2013 CrysAlis171 .NET)
(compiled Aug  2 2013,16:46:58)
Empirical absorption correction using spherical harmonics,
 implemented in SCALE3 ABSPACK scaling algorithm.
;
_exptl_crystal_colour 'clear yellowish yellow'
_exptl_crystal_colour_lustre clear
_exptl_crystal_colour_modifier yellowish
_exptl_crystal_colour_primary yellow
_exptl_crystal_density_diffrn 1.339
_exptl_crystal_description block
_exptl_crystal_F_000 1452
_exptl_crystal_size_max 0.32
_exptl_crystal_size_mid 0.18
_exptl_crystal_size_min 0.17
_refine_diff_density_max 1.228
_refine_diff_density_min -0.842
_refine_diff_density_rms 0.067
_refine_ls_extinction_method none
_refine_ls_goodness_of_fit_ref 1.150
_refine_ls_hydrogen_treatment mixed
_refine_ls_matrix_type full
_refine_ls_number_parameters 774
_refine_ls_number_reflns 16210
_refine_ls_number_restraints 0
_refine_ls_restrained_S_all 1.150
_refine_ls_R_factor_all 0.0425
_refine_ls_R_factor_gt 0.0326
_refine_ls_shift/su_max 0.001
_refine_ls_shift/su_mean 0.000
_refine_ls_structure_factor_coef Fsqd
_refine_ls_weighting_details 'w=1/[\s^2^(Fo^2^)+(0.0240P)^2^+1.6320P] where P=(Fo^2^+2Fc^2^)/3'
_refine_ls_weighting_scheme calc
_refine_ls_wR_factor_gt 0.0704
_refine_ls_wR_factor_ref 0.0761
_reflns_Friedel_coverage 0.000
_reflns_number_gt 13745
_reflns_number_total 16210
_reflns_threshold_expression 'I > 2\s(I)'
_cod_data_source_file c6cc05916c2.cif
_cod_data_source_block exp_2231
_cod_original_cell_volume 3498.22(18)
_cod_original_formula_sum 'C160 H164 N8 O1.50 P4 Sn4'
_cod_database_code 7124967
_shelxl_version_number 2014-3
_chemical_oxdiff_formula 'C H N O P Sn'
_shelx_space_group_comment
;
The symmetry employed for this shelxl refinement is uniquely defined
by the following loop, which should always be used as a source of
symmetry information in preference to the above space-group names.
They are only intended as comments.
;
_reflns_odcompleteness_completeness 98.90
_reflns_odcompleteness_iscentric 1
_reflns_odcompleteness_theta 26.32
_olex2_refinement_description
;
1. Fixed Uiso
 At 1.2 times of:
  All C(H) groups, All C(H,H) groups
 At 1.5 times of:
  All C(H,H,H) groups
2. Uiso/Uaniso restraints and constraints
Uiso(O2) = Uiso(C1A) = Uiso(C1B) = Uiso(C1C) = Uiso(C1D)
Uanis(C46) = Uanis(C47) = Uanis(C48) = Uanis(C43) = Uanis(C44) = Uanis(C45)
3. Others
 Fixed Sof: O2(0.5) C1A(0.5) H1AA(0.5) H1AB(0.5) H1AC(0.5) C1B(0.5) H1BA(0.5)
 H1BB(0.5) C1C(0.5) H1CA(0.5) H1CB(0.5) C1D(0.5) H1DA(0.5) H1DB(0.5) H1DC(0.5)
4.a Free rotating group:
 O2(C1A,C1B,C1C,C1D)
4.b Secondary CH2 refined with riding coordinates:
 C1B(H1BA,H1BB), C1C(H1CA,H1CB)
4.c Aromatic/amide H refined with riding coordinates:
 C42(H42), C6(H6), C74(H74), C15(H15), C39(H39), C22(H22), C56(H56), C23(H23),
 C78(H78), C41(H41), C45(H45), C25(H25), C62(H62), C77(H77), C33(H33), C38(H38),
  C3(H3), C76(H76), C8(H8), C26(H26), C37(H37), C17(H17), C68(H68), C2(H2),
 C24(H24), C75(H75), C66(H66), C31(H31), C65(H65), C54(H54), C30(H30), C72(H72),
  C69(H69), C63(H63), C70(H70), C47(H47), C64(H64), C29(H29), C71(H71), C32(H32)
4.d Idealised Me refined as rotating group:
 C60(H60A,H60B,H60C), C12(H12A,H12B,H12C), C10(H10A,H10B,H10C), C19(H19A,H19B,
 H19C), C58(H58A,H58B,H58C), C51(H51A,H51B,H51C), C49(H49A,H49B,H49C), C59(H59A,
 H59B,H59C), C11(H11A,H11B,H11C), C20(H20A,H20B,H20C), C21(H21A,H21B,H21C),
 C50(H50A,H50B,H50C), C1A(H1AA,H1AB,H1AC), C1D(H1DA,H1DB,H1DC)
;
_shelx_shelxl_version_number 2014/7
_olex2_date_sample_data_collection 2015-08-28
_olex2_submission_special_instructions 'No special instructions were received'

loop_
_space_group_symop_operation_xyz
'x, y, z'
'-x, -y, -z'

loop_
_atom_site_label
_atom_site_type_symbol
_atom_site_fract_x
_atom_site_fract_y
_atom_site_fract_z
_atom_site_U_iso_or_equiv
_atom_site_adp_type
_atom_site_occupancy
_atom_site_site_symmetry_order
_atom_site_calc_flag
_atom_site_refinement_flags_posn
_atom_site_refinement_flags_occupancy
_atom_site_disorder_assembly
_atom_site_disorder_group
Sn1 Sn 0.19825(2) 0.06705(2) 0.29124(2) 0.02477(4) Uani 1 1 d . . . .
Sn2 Sn -0.15574(2) 0.42855(2) 0.18554(2) 0.02571(5) Uani 1 1 d . . . .
P1 P 0.29466(5) -0.01738(4) 0.32941(4) 0.02779(13) Uani 1 1 d . . . .
P2 P 0.03976(5) 0.44091(4) 0.19670(4) 0.02898(13) Uani 1 1 d . . . .
N1 N 0.26113(15) -0.19556(13) 0.29176(12) 0.0275(4) Uani 1 1 d . . . .
N3 N 0.17897(16) 0.41779(13) 0.29746(11) 0.0269(4) Uani 1 1 d . . . .
C61 C -0.16370(19) 0.49289(16) 0.10622(15) 0.0299(5) Uani 1 1 d . . . .
C73 C -0.30132(19) 0.29939(16) 0.12024(14) 0.0286(5) Uani 1 1 d . . . .
C13 C 0.01613(18) -0.17764(15) 0.20998(14) 0.0267(5) Uani 1 1 d . . . .
C1 C 0.21245(18) -0.13912(15) 0.28182(13) 0.0248(5) Uani 1 1 d . . . .
N4 N 0.00650(16) 0.34371(13) 0.29961(11) 0.0271(4) Uani 1 1 d . . . .
C40 C 0.06867(18) 0.39860(15) 0.26652(13) 0.0242(5) Uani 1 1 d . . . .
C43 C -0.1142(2) 0.29070(19) 0.27947(17) 0.0391(2) Uani 1 1 d . . . .
C9 C 0.40479(19) -0.14168(15) 0.41187(14) 0.0270(5) Uani 1 1 d . . . .
C4 C 0.37720(18) -0.16340(15) 0.33168(14) 0.0254(5) Uani 1 1 d . . . .
N2 N 0.10654(15) -0.19918(13) 0.23499(12) 0.0289(4) Uani 1 1 d . . . .
C27 C 0.33124(19) 0.20589(16) 0.35201(14) 0.0279(5) Uani 1 1 d . . . .
C5 C 0.4575(2) -0.15596(17) 0.28705(14) 0.0306(5) Uani 1 1 d . . . .
C42 C 0.0780(2) 0.32950(18) 0.34903(14) 0.0340(5) Uani 1 1 d . . . .
H42 H 0.0550 0.2936 0.3782 0.041 Uiso 1 1 calc R . . .
C28 C 0.05370(19) 0.08110(15) 0.33360(14) 0.0267(5) Uani 1 1 d . . . .
C67 C -0.1798(2) 0.51495(17) 0.29365(14) 0.0333(5) Uani 1 1 d . . . .
C34 C 0.18098(19) 0.05049(15) 0.17103(13) 0.0270(5) Uani 1 1 d . . . .
C7 C 0.59950(19) -0.10999(16) 0.40452(14) 0.0289(5) Uani 1 1 d . . . .
C35 C 0.1251(2) 0.09206(18) 0.14104(16) 0.0356(6) Uani 1 1 d . . . .
C6 C 0.56922(19) -0.12789(17) 0.32561(15) 0.0312(5) Uani 1 1 d . . . .
H6 H 0.6262 -0.1209 0.2969 0.037 Uiso 1 1 calc R . . .
C18 C -0.05354(19) -0.16098(16) 0.26111(14) 0.0289(5) Uani 1 1 d . . . .
C74 C -0.2989(2) 0.24052(17) 0.04604(15) 0.0347(6) Uani 1 1 d . . . .
H74 H -0.2310 0.2556 0.0285 0.042 Uiso 1 1 calc R . . .
C14 C -0.00607(19) -0.18491(17) 0.13338(14) 0.0326(5) Uani 1 1 d . . . .
C52 C 0.27683(18) 0.47619(16) 0.28195(14) 0.0272(5) Uani 1 1 d . . . .
C36 C 0.1223(2) 0.08784(19) 0.06563(16) 0.0397(6) Uani 1 1 d . . . .
C60 C 0.2583(2) 0.33496(17) 0.16322(16) 0.0413(6) Uani 1 1 d . . . .
H60A H 0.2505 0.2981 0.1939 0.062 Uiso 1 1 calc GR . . .
H60B H 0.3025 0.3187 0.1248 0.062 Uiso 1 1 calc GR . . .
H60C H 0.1830 0.3219 0.1351 0.062 Uiso 1 1 calc GR . . .
C15 C -0.1000(2) -0.17105(19) 0.10923(16) 0.0390(6) Uani 1 1 d . . . .
H15 H -0.1155 -0.1736 0.0577 0.047 Uiso 1 1 calc R . . .
C39 C 0.2373(2) 0.00567(17) 0.12314(14) 0.0333(5) Uani 1 1 d . . . .
H39 H 0.2776 -0.0223 0.1424 0.040 Uiso 1 1 calc R . . .
C22 C 0.3722(2) 0.25078(18) 0.43398(15) 0.0374(6) Uani 1 1 d . . . .
H22 H 0.3416 0.2193 0.4652 0.045 Uiso 1 1 calc R . . .
C12 C 0.7194(2) -0.08827(19) 0.44220(16) 0.0371(6) Uani 1 1 d . . . .
H12A H 0.7280 -0.1463 0.4311 0.056 Uiso 1 1 calc GR . . .
H12B H 0.7355 -0.0528 0.4996 0.056 Uiso 1 1 calc GR . . .
H12C H 0.7724 -0.0517 0.4203 0.056 Uiso 1 1 calc GR . . .
C56 C 0.4253(2) 0.62498(17) 0.31849(16) 0.0359(6) Uani 1 1 d . . . .
H56 H 0.4616 0.6894 0.3521 0.043 Uiso 1 1 calc R . . .
C44 C -0.1631(2) 0.21195(19) 0.20727(17) 0.0391(2) Uani 1 1 d . . . .
C23 C 0.4566(2) 0.3402(2) 0.47123(16) 0.0446(7) Uani 1 1 d . . . .
H23 H 0.4830 0.3691 0.5272 0.054 Uiso 1 1 calc R . . .
C78 C -0.4028(2) 0.27494(18) 0.14340(16) 0.0366(6) Uani 1 1 d . . . .
H78 H -0.4068 0.3133 0.1938 0.044 Uiso 1 1 calc R . . .
C57 C 0.3287(2) 0.57005(17) 0.33304(15) 0.0308(5) Uani 1 1 d . . . .
C10 C 0.3166(2) -0.14445(18) 0.45956(15) 0.0352(6) Uani 1 1 d . . . .
H10A H 0.2903 -0.0963 0.4624 0.053 Uiso 1 1 calc GR . . .
H10B H 0.3499 -0.1335 0.5131 0.053 Uiso 1 1 calc GR . . .
H10C H 0.2525 -0.2054 0.4341 0.053 Uiso 1 1 calc GR . . .
C41 C 0.1843(2) 0.37546(17) 0.34777(14) 0.0337(5) Uani 1 1 d . . . .
H41 H 0.2510 0.3786 0.3759 0.040 Uiso 1 1 calc R . . .
C48 C -0.1749(2) 0.31151(19) 0.33636(17) 0.0391(2) Uani 1 1 d . . . .
C19 C -0.0294(2) -0.1575(2) 0.34234(15) 0.0412(6) Uani 1 1 d . . . .
H19A H -0.0356 -0.2183 0.3379 0.062 Uiso 1 1 calc GR . . .
H19B H -0.0842 -0.1411 0.3705 0.062 Uiso 1 1 calc GR . . .
H19C H 0.0473 -0.1107 0.3716 0.062 Uiso 1 1 calc GR . . .
C58 C 0.2810(2) 0.61045(19) 0.40063(16) 0.0419(7) Uani 1 1 d . . . .
H58A H 0.2074 0.6076 0.3798 0.063 Uiso 1 1 calc GR . . .
H58B H 0.3331 0.6752 0.4336 0.063 Uiso 1 1 calc GR . . .
H58C H 0.2712 0.5749 0.4325 0.063 Uiso 1 1 calc GR . . .
C45 C -0.2752(2) 0.15364(19) 0.19363(17) 0.0391(2) Uani 1 1 d . . . .
H45 H -0.3100 0.1004 0.1445 0.047 Uiso 1 1 calc R . . .
C25 C 0.4637(2) 0.34462(19) 0.34588(18) 0.0463(7) Uani 1 1 d . . . .
H25 H 0.4949 0.3765 0.3151 0.056 Uiso 1 1 calc R . . .
C62 C -0.1351(2) 0.4628(2) 0.03395(16) 0.0414(6) Uani 1 1 d . . . .
H62 H -0.1058 0.4168 0.0216 0.050 Uiso 1 1 calc R . . .
C77 C -0.4980(2) 0.1957(2) 0.09431(18) 0.0465(7) Uani 1 1 d . . . .
H77 H -0.5667 0.1810 0.1109 0.056 Uiso 1 1 calc R . . .
C33 C 0.0554(2) 0.1028(2) 0.41235(16) 0.0477(7) Uani 1 1 d . . . .
H33 H 0.1179 0.1072 0.4462 0.057 Uiso 1 1 calc R . . .
C38 C 0.2355(2) 0.00117(18) 0.04747(15) 0.0413(6) Uani 1 1 d . . . .
H38 H 0.2743 -0.0299 0.0154 0.050 Uiso 1 1 calc R . . .
C3 C 0.0914(2) -0.29060(17) 0.21589(17) 0.0399(6) Uani 1 1 d . . . .
H3 H 0.0251 -0.3448 0.1838 0.048 Uiso 1 1 calc R . . .
C76 C -0.4931(2) 0.1382(2) 0.02133(17) 0.0463(7) Uani 1 1 d . . . .
H76 H -0.5581 0.0836 -0.0122 0.056 Uiso 1 1 calc R . . .
C8 C 0.51701(19) -0.11543(16) 0.44729(14) 0.0288(5) Uani 1 1 d . . . .
H8 H 0.5378 -0.1009 0.5020 0.035 Uiso 1 1 calc R . . .
C51 C -0.0960(2) 0.18940(18) 0.14766(15) 0.0397(6) Uani 1 1 d . . . .
H51A H -0.0941 0.2241 0.1155 0.060 Uiso 1 1 calc GR . . .
H51B H -0.1313 0.1228 0.1133 0.060 Uiso 1 1 calc GR . . .
H51C H -0.0185 0.2066 0.1751 0.060 Uiso 1 1 calc GR . . .
C26 C 0.3796(2) 0.25529(18) 0.30913(16) 0.0381(6) Uani 1 1 d . . . .
H26 H 0.3541 0.2268 0.2531 0.046 Uiso 1 1 calc R . . .
C37 C 0.1776(2) 0.04154(18) 0.01873(15) 0.0415(6) Uani 1 1 d . . . .
H37 H 0.1757 0.0376 -0.0334 0.050 Uiso 1 1 calc R . . .
C17 C -0.1467(2) -0.14892(18) 0.23349(16) 0.0345(6) Uani 1 1 d . . . .
H17 H -0.1951 -0.1370 0.2673 0.041 Uiso 1 1 calc R . . .
C55 C 0.4699(2) 0.58822(18) 0.25640(18) 0.0395(6) Uani 1 1 d . . . .
C68 C -0.0857(3) 0.5769(2) 0.35581(17) 0.0495(7) Uani 1 1 d . . . .
H68 H -0.0134 0.5779 0.3504 0.059 Uiso 1 1 calc R . . .
C2 C 0.1869(2) -0.28803(17) 0.25092(16) 0.0371(6) Uani 1 1 d . . . .
H2 H 0.2013 -0.3399 0.2483 0.045 Uiso 1 1 calc R . . .
C16 C -0.1714(2) -0.1537(2) 0.15778(17) 0.0389(6) Uani 1 1 d . . . .
C24 C 0.5022(2) 0.38730(19) 0.42716(17) 0.0443(7) Uani 1 1 d . . . .
H24 H 0.5597 0.4487 0.4526 0.053 Uiso 1 1 calc R . . .
C75 C -0.3929(2) 0.16077(19) -0.00248(16) 0.0427(6) Uani 1 1 d . . . .
H75 H -0.3889 0.1212 -0.0524 0.051 Uiso 1 1 calc R . . .
C49 C -0.1209(3) 0.3950(2) 0.41430(17) 0.0567(8) Uani 1 1 d . . . .
H49A H -0.0974 0.3767 0.4546 0.085 Uiso 1 1 calc GR . . .
H49B H -0.1756 0.4216 0.4298 0.085 Uiso 1 1 calc GR . . .
H49C H -0.0546 0.4413 0.4093 0.085 Uiso 1 1 calc GR . . .
C59 C 0.5758(3) 0.6492(2) 0.2425(2) 0.0563(9) Uani 1 1 d . . . .
H59A H 0.5595 0.6931 0.2262 0.084 Uiso 1 1 calc GR . . .
H59B H 0.6003 0.6105 0.2008 0.084 Uiso 1 1 calc GR . . .
H59C H 0.6359 0.6835 0.2915 0.084 Uiso 1 1 calc GR . . .
C66 C -0.2049(2) 0.56114(19) 0.12293(19) 0.0420(6) Uani 1 1 d . . . .
H66 H -0.2239 0.5835 0.1721 0.050 Uiso 1 1 calc R . . .
C31 C -0.1233(2) 0.1118(2) 0.39621(19) 0.0484(7) Uani 1 1 d . . . .
H31 H -0.1833 0.1224 0.4177 0.058 Uiso 1 1 calc R . . .
C65 C -0.2185(3) 0.5971(2) 0.0689(2) 0.0612(10) Uani 1 1 d . . . .
H65 H -0.2474 0.6433 0.0810 0.073 Uiso 1 1 calc R . . .
C54 C 0.4149(2) 0.49421(18) 0.20637(17) 0.0386(6) Uani 1 1 d . . . .
H54 H 0.4442 0.4687 0.1630 0.046 Uiso 1 1 calc R . . .
C30 C -0.1279(2) 0.0900(2) 0.31796(19) 0.0443(7) Uani 1 1 d . . . .
H30 H -0.1913 0.0852 0.2847 0.053 Uiso 1 1 calc R . . .
C72 C -0.2842(2) 0.51633(19) 0.30355(17) 0.0432(7) Uani 1 1 d . . . .
H72 H -0.3500 0.4756 0.2615 0.052 Uiso 1 1 calc R . . .
C46 C -0.3384(2) 0.16942(19) 0.24812(17) 0.0391(2) Uani 1 1 d . . . .
C53 C 0.3178(2) 0.43651(16) 0.21824(15) 0.0319(5) Uani 1 1 d . . . .
C69 C -0.0949(3) 0.6377(2) 0.42599(18) 0.0643(10) Uani 1 1 d . . . .
H69 H -0.0292 0.6802 0.4677 0.077 Uiso 1 1 calc R . . .
C63 C -0.1486(3) 0.4985(2) -0.02012(19) 0.0562(8) Uani 1 1 d . . . .
H63 H -0.1292 0.4768 -0.0693 0.067 Uiso 1 1 calc R . . .
C11 C 0.4244(2) -0.1771(2) 0.20072(15) 0.0460(7) Uani 1 1 d . . . .
H11A H 0.3762 -0.2434 0.1706 0.069 Uiso 1 1 calc GR . . .
H11B H 0.4927 -0.1607 0.1810 0.069 Uiso 1 1 calc GR . . .
H11C H 0.3827 -0.1411 0.1945 0.069 Uiso 1 1 calc GR . . .
C70 C -0.1990(3) 0.6362(2) 0.43498(18) 0.0610(9) Uani 1 1 d . . . .
H70 H -0.2057 0.6765 0.4834 0.073 Uiso 1 1 calc R . . .
C47 C -0.2887(2) 0.24837(19) 0.31790(17) 0.0391(2) Uani 1 1 d . . . .
H47 H -0.3327 0.2608 0.3551 0.047 Uiso 1 1 calc R . . .
C20 C 0.0624(2) -0.2139(2) 0.07599(16) 0.0452(7) Uani 1 1 d . . . .
H20A H 0.1415 -0.1890 0.1047 0.068 Uiso 1 1 calc GR . . .
H20B H 0.0583 -0.1899 0.0360 0.068 Uiso 1 1 calc GR . . .
H20C H 0.0319 -0.2818 0.0500 0.068 Uiso 1 1 calc GR . . .
C64 C -0.1905(3) 0.5660(3) -0.0020(2) 0.0659(10) Uani 1 1 d . . . .
H64 H -0.1998 0.5908 -0.0388 0.079 Uiso 1 1 calc R . . .
C29 C -0.0398(2) 0.0749(2) 0.28697(16) 0.0382(6) Uani 1 1 d . . . .
H29 H -0.0438 0.0599 0.2324 0.046 Uiso 1 1 calc R . . .
C71 C -0.2934(3) 0.5764(2) 0.3742(2) 0.0558(8) Uani 1 1 d . . . .
H71 H -0.3653 0.5761 0.3802 0.067 Uiso 1 1 calc R . . .
C32 C -0.0328(3) 0.1183(3) 0.44305(18) 0.0633(10) Uani 1 1 d . . . .
H32 H -0.0295 0.1336 0.4976 0.076 Uiso 1 1 calc R . . .
C21 C -0.2742(3) -0.1407(3) 0.1299(2) 0.0624(9) Uani 1 1 d . . . .
H21A H -0.2580 -0.0745 0.1531 0.094 Uiso 1 1 calc GR . . .
H21B H -0.3386 -0.1741 0.1466 0.094 Uiso 1 1 calc GR . . .
H21C H -0.2926 -0.1649 0.0721 0.094 Uiso 1 1 calc GR . . .
C50 C -0.4596(3) 0.1014(3) 0.2325(3) 0.0815(13) Uani 1 1 d . . . .
H50A H -0.5093 0.1340 0.2385 0.122 Uiso 1 1 calc GR . . .
H50B H -0.4646 0.0736 0.2704 0.122 Uiso 1 1 calc GR . . .
H50C H -0.4831 0.0525 0.1786 0.122 Uiso 1 1 calc GR . . .
H35 H 0.087(2) 0.1229(19) 0.1716(17) 0.046(8) Uiso 1 1 d . . . .
H36 H 0.084(2) 0.1141(19) 0.0447(16) 0.042(8) Uiso 1 1 d . . . .
O2 O -0.5069(3) 0.5006(2) 0.02064(17) 0.0633(8) Uiso 0.5 1 d . P A -1
C1A C -0.4899(5) 0.3649(3) 0.0198(3) 0.0633(8) Uiso 0.5 1 d G P A -1
H1AA H -0.4736 0.3121 -0.0111 0.095 Uiso 0.5 1 calc GR P A -1
H1AB H -0.5653 0.3421 0.0296 0.095 Uiso 0.5 1 calc GR P A -1
H1AC H -0.4331 0.4028 0.0705 0.095 Uiso 0.5 1 calc GR P A -1
C1B C -0.4862(5) 0.4232(3) -0.0258(2) 0.0633(8) Uiso 0.5 1 d G P A -1
H1BA H -0.4111 0.4447 -0.0375 0.076 Uiso 0.5 1 calc R P A -1
H1BB H -0.5444 0.3856 -0.0766 0.076 Uiso 0.5 1 calc R P A -1
C1C C -0.5054(5) 0.5600(3) -0.0167(2) 0.0633(8) Uiso 0.5 1 d G P A -1
H1CA H -0.5640 0.5252 -0.0674 0.076 Uiso 0.5 1 calc R P A -1
H1CB H -0.4306 0.5842 -0.0283 0.076 Uiso 0.5 1 calc R P A -1
C1D C -0.5284(5) 0.6398(3) 0.0381(3) 0.0633(8) Uiso 0.5 1 d G P A -1
H1DA H -0.5355 0.6777 0.0107 0.095 Uiso 0.5 1 calc GR P A -1
H1DB H -0.4657 0.6780 0.0855 0.095 Uiso 0.5 1 calc GR P A -1
H1DC H -0.5990 0.6151 0.0533 0.095 Uiso 0.5 1 calc GR P A -1

loop_
_atom_site_aniso_label
_atom_site_aniso_U_11
_atom_site_aniso_U_22
_atom_site_aniso_U_33
_atom_site_aniso_U_23
_atom_site_aniso_U_13
_atom_site_aniso_U_12
Sn1 0.02431(8) 0.02457(8) 0.02783(8) 0.01078(6) 0.00667(6) 0.01297(7)
Sn2 0.02462(8) 0.02760(9) 0.02810(8) 0.01263(6) 0.00597(7) 0.01347(7)
P1 0.0222(3) 0.0236(3) 0.0337(3) 0.0098(2) -0.0007(3) 0.0093(2)
P2 0.0253(3) 0.0356(3) 0.0357(3) 0.0225(3) 0.0089(3) 0.0152(3)
N1 0.0201(9) 0.0241(10) 0.0356(11) 0.0080(8) 0.0029(8) 0.0119(8)
N3 0.0246(9) 0.0267(10) 0.0299(10) 0.0140(8) 0.0032(8) 0.0099(8)
C61 0.0221(11) 0.0278(12) 0.0399(13) 0.0178(10) 0.0018(10) 0.0080(10)
C73 0.0282(12) 0.0297(12) 0.0310(12) 0.0150(10) 0.0025(10) 0.0143(10)
C13 0.0162(10) 0.0256(12) 0.0348(12) 0.0103(10) 0.0015(9) 0.0086(9)
C1 0.0195(10) 0.0284(12) 0.0286(11) 0.0103(9) 0.0072(9) 0.0138(9)
N4 0.0268(10) 0.0289(10) 0.0244(9) 0.0116(8) 0.0049(8) 0.0104(9)
C40 0.0233(11) 0.0224(11) 0.0240(10) 0.0077(9) 0.0042(9) 0.0091(9)
C43 0.0333(6) 0.0407(6) 0.0538(7) 0.0294(5) 0.0098(5) 0.0171(5)
C9 0.0270(11) 0.0245(11) 0.0339(12) 0.0111(9) 0.0106(10) 0.0160(10)
C4 0.0200(10) 0.0228(11) 0.0338(12) 0.0086(9) 0.0034(9) 0.0134(9)
N2 0.0194(9) 0.0246(10) 0.0385(11) 0.0088(8) 0.0018(8) 0.0105(8)
C27 0.0264(11) 0.0268(12) 0.0321(12) 0.0101(10) 0.0097(10) 0.0148(10)
C5 0.0281(12) 0.0392(14) 0.0294(12) 0.0126(10) 0.0080(10) 0.0209(11)
C42 0.0353(13) 0.0387(14) 0.0302(12) 0.0205(11) 0.0022(11) 0.0130(12)
C28 0.0283(12) 0.0238(11) 0.0328(12) 0.0151(9) 0.0099(10) 0.0122(10)
C67 0.0416(14) 0.0344(13) 0.0329(13) 0.0166(11) 0.0132(11) 0.0222(12)
C34 0.0238(11) 0.0238(11) 0.0291(11) 0.0095(9) 0.0039(10) 0.0073(10)
C7 0.0223(11) 0.0284(12) 0.0339(12) 0.0087(10) 0.0027(10) 0.0139(10)
C35 0.0395(14) 0.0368(14) 0.0408(14) 0.0212(12) 0.0151(12) 0.0211(12)
C6 0.0236(11) 0.0380(14) 0.0373(13) 0.0154(11) 0.0110(10) 0.0182(11)
C18 0.0229(11) 0.0316(13) 0.0345(12) 0.0149(10) 0.0064(10) 0.0131(10)
C74 0.0364(14) 0.0375(14) 0.0358(13) 0.0178(11) 0.0094(11) 0.0188(12)
C14 0.0233(11) 0.0366(14) 0.0338(13) 0.0134(11) 0.0077(10) 0.0092(11)
C52 0.0227(11) 0.0286(12) 0.0341(12) 0.0163(10) 0.0051(10) 0.0122(10)
C36 0.0450(16) 0.0349(15) 0.0404(15) 0.0198(12) 0.0048(13) 0.0153(13)
C60 0.0509(16) 0.0313(14) 0.0398(14) 0.0128(11) 0.0134(13) 0.0168(13)
C15 0.0294(13) 0.0524(17) 0.0380(14) 0.0259(13) 0.0065(11) 0.0132(12)
C39 0.0311(13) 0.0318(13) 0.0347(13) 0.0100(10) 0.0058(11) 0.0151(11)
C22 0.0369(14) 0.0380(14) 0.0325(13) 0.0133(11) 0.0109(11) 0.0113(12)
C12 0.0244(12) 0.0423(15) 0.0425(14) 0.0144(12) 0.0023(11) 0.0165(12)
C56 0.0258(12) 0.0249(12) 0.0522(16) 0.0124(11) 0.0071(12) 0.0099(10)
C44 0.0333(6) 0.0407(6) 0.0538(7) 0.0294(5) 0.0098(5) 0.0171(5)
C23 0.0388(15) 0.0440(16) 0.0335(14) 0.0038(12) 0.0064(12) 0.0116(13)
C78 0.0320(13) 0.0361(14) 0.0385(14) 0.0135(11) 0.0079(11) 0.0131(12)
C57 0.0265(12) 0.0310(13) 0.0373(13) 0.0137(10) 0.0069(11) 0.0153(11)
C10 0.0322(13) 0.0375(14) 0.0411(14) 0.0163(11) 0.0164(12) 0.0188(12)
C41 0.0322(13) 0.0365(14) 0.0326(12) 0.0187(11) -0.0008(11) 0.0120(11)
C48 0.0333(6) 0.0407(6) 0.0538(7) 0.0294(5) 0.0098(5) 0.0171(5)
C19 0.0406(15) 0.0576(18) 0.0371(14) 0.0252(13) 0.0114(12) 0.0272(14)
C58 0.0361(14) 0.0357(15) 0.0453(15) 0.0078(12) 0.0107(13) 0.0148(12)
C45 0.0333(6) 0.0407(6) 0.0538(7) 0.0294(5) 0.0098(5) 0.0171(5)
C25 0.0440(16) 0.0344(15) 0.0547(18) 0.0204(13) 0.0161(14) 0.0074(13)
C62 0.0443(15) 0.0427(16) 0.0444(15) 0.0265(13) 0.0129(13) 0.0170(13)
C77 0.0317(14) 0.0440(16) 0.0542(17) 0.0173(14) 0.0077(13) 0.0095(13)
C33 0.0324(14) 0.076(2) 0.0349(14) 0.0248(14) 0.0080(12) 0.0218(15)
C38 0.0484(16) 0.0362(15) 0.0311(13) 0.0050(11) 0.0125(12) 0.0177(13)
C3 0.0257(12) 0.0230(12) 0.0592(17) 0.0078(12) 0.0012(12) 0.0091(11)
C76 0.0381(15) 0.0375(15) 0.0442(16) 0.0095(12) -0.0067(13) 0.0066(13)
C8 0.0290(12) 0.0298(12) 0.0278(11) 0.0091(10) 0.0046(10) 0.0163(10)
C51 0.0455(15) 0.0320(14) 0.0372(14) 0.0051(11) 0.0036(12) 0.0226(13)
C26 0.0416(15) 0.0312(14) 0.0368(13) 0.0128(11) 0.0100(12) 0.0116(12)
C37 0.0540(17) 0.0304(14) 0.0267(12) 0.0099(10) 0.0035(12) 0.0065(13)
C17 0.0236(11) 0.0463(15) 0.0444(14) 0.0244(12) 0.0135(11) 0.0197(11)
C55 0.0307(13) 0.0348(14) 0.0617(18) 0.0243(13) 0.0178(13) 0.0174(12)
C68 0.0537(18) 0.0547(18) 0.0400(15) 0.0096(13) 0.0015(14) 0.0353(16)
C2 0.0289(13) 0.0243(12) 0.0538(16) 0.0111(11) 0.0030(12) 0.0134(11)
C16 0.0263(12) 0.0527(17) 0.0497(16) 0.0317(13) 0.0088(12) 0.0192(12)
C24 0.0349(14) 0.0306(14) 0.0519(17) 0.0058(12) 0.0124(13) 0.0082(12)
C75 0.0509(17) 0.0381(15) 0.0338(14) 0.0088(11) 0.0033(13) 0.0208(14)
C49 0.080(2) 0.063(2) 0.0408(16) 0.0225(15) 0.0313(17) 0.0398(19)
C59 0.0431(16) 0.0448(17) 0.089(2) 0.0317(17) 0.0352(17) 0.0195(14)
C66 0.0302(13) 0.0393(15) 0.0661(19) 0.0307(14) 0.0126(13) 0.0158(12)
C31 0.0417(16) 0.0477(17) 0.0612(19) 0.0217(14) 0.0297(15) 0.0219(14)
C65 0.0396(16) 0.058(2) 0.113(3) 0.062(2) 0.0156(19) 0.0231(16)
C54 0.0390(14) 0.0385(15) 0.0488(15) 0.0207(12) 0.0210(13) 0.0229(12)
C30 0.0354(14) 0.0564(18) 0.072(2) 0.0472(16) 0.0237(14) 0.0299(14)
C72 0.0433(15) 0.0397(15) 0.0485(16) 0.0158(13) 0.0185(14) 0.0204(13)
C46 0.0333(6) 0.0407(6) 0.0538(7) 0.0294(5) 0.0098(5) 0.0171(5)
C53 0.0337(13) 0.0293(13) 0.0377(13) 0.0153(10) 0.0093(11) 0.0171(11)
C69 0.084(3) 0.066(2) 0.0357(16) 0.0032(15) -0.0039(17) 0.047(2)
C63 0.0525(18) 0.070(2) 0.0505(18) 0.0411(17) 0.0112(15) 0.0136(17)
C11 0.0377(15) 0.074(2) 0.0329(14) 0.0210(14) 0.0098(12) 0.0315(15)
C70 0.101(3) 0.065(2) 0.0374(16) 0.0182(15) 0.0259(19) 0.058(2)
C47 0.0333(6) 0.0407(6) 0.0538(7) 0.0294(5) 0.0098(5) 0.0171(5)
C20 0.0332(14) 0.0532(18) 0.0413(15) 0.0138(13) 0.0152(12) 0.0143(13)
C64 0.0431(17) 0.086(3) 0.095(3) 0.077(2) 0.0088(18) 0.0174(18)
C29 0.0359(14) 0.0546(17) 0.0428(14) 0.0331(13) 0.0163(12) 0.0246(13)
C71 0.068(2) 0.0547(19) 0.061(2) 0.0252(16) 0.0368(18) 0.0373(18)
C32 0.0470(18) 0.094(3) 0.0357(16) 0.0169(16) 0.0202(15) 0.0227(18)
C21 0.0396(16) 0.106(3) 0.076(2) 0.061(2) 0.0186(16) 0.0437(19)
C50 0.0332(17) 0.082(3) 0.143(4) 0.076(3) 0.016(2) 0.0109(18)

loop_
_atom_type_symbol
_atom_type_description
_atom_type_scat_dispersion_real
_atom_type_scat_dispersion_imag
_atom_type_scat_source
C C 0.0033 0.0016 'International Tables Vol C Tables 4.2.6.8 and 6.1.1.4'
H H 0.0000 0.0000 'International Tables Vol C Tables 4.2.6.8 and 6.1.1.4'
N N 0.0061 0.0033 'International Tables Vol C Tables 4.2.6.8 and 6.1.1.4'
O O 0.0106 0.0060 'International Tables Vol C Tables 4.2.6.8 and 6.1.1.4'
P P 0.1023 0.0942 'International Tables Vol C Tables 4.2.6.8 and 6.1.1.4'
Sn Sn -0.6537 1.4246 'International Tables Vol C Tables 4.2.6.8 and 6.1.1.4'

loop_
_geom_angle_atom_site_label_1
_geom_angle_atom_site_label_2
_geom_angle_atom_site_label_3
_geom_angle
C27 Sn1 P1 98.87(6)
C28 Sn1 P1 122.11(6)
C28 Sn1 C27 103.45(8)
C34 Sn1 P1 116.26(6)
C34 Sn1 C27 100.54(9)
C34 Sn1 C28 111.03(9)
C61 Sn2 P2 100.49(6)
C73 Sn2 P2 122.82(6)
C73 Sn2 C61 98.58(9)
C67 Sn2 P2 112.86(7)
C67 Sn2 C61 105.30(9)
C67 Sn2 C73 112.96(9)
C1 P1 Sn1 111.55(8)
C40 P2 Sn2 108.16(7)
C1 N1 C4 124.46(18)
C1 N1 C2 110.73(19)
C2 N1 C4 124.48(19)
C40 N3 C52 124.86(19)
C40 N3 C41 111.14(19)
C41 N3 C52 123.98(19)
C62 C61 Sn2 120.90(18)
C66 C61 Sn2 121.12(19)
C66 C61 C62 117.8(2)
C74 C73 Sn2 118.12(17)
C78 C73 Sn2 124.07(18)
C78 C73 C74 117.4(2)
C18 C13 N2 117.8(2)
C14 C13 N2 119.0(2)
C14 C13 C18 122.8(2)
N1 C1 P1 117.70(16)
N2 C1 P1 138.04(17)
N2 C1 N1 104.26(19)
C40 N4 C43 128.7(2)
C40 N4 C42 110.34(19)
C42 N4 C43 120.0(2)
N3 C40 P2 119.44(16)
N4 C40 P2 136.58(17)
N4 C40 N3 103.91(19)
C44 C43 N4 118.0(2)
C48 C43 N4 119.2(2)
C48 C43 C44 122.2(2)
C4 C9 C10 121.3(2)
C4 C9 C8 117.8(2)
C8 C9 C10 120.9(2)
C9 C4 N1 119.6(2)
C9 C4 C5 122.8(2)
C5 C4 N1 117.6(2)
C1 N2 C13 128.13(19)
C1 N2 C3 110.30(19)
C3 N2 C13 121.48(19)
C22 C27 Sn1 123.09(18)
C22 C27 C26 116.7(2)
C26 C27 Sn1 120.24(18)
C4 C5 C6 117.2(2)
C4 C5 C11 121.1(2)
C6 C5 C11 121.7(2)
C41 C42 N4 107.7(2)
C33 C28 Sn1 119.28(18)
C33 C28 C29 117.0(2)
C29 C28 Sn1 123.62(17)
C68 C67 Sn2 118.57(18)
C68 C67 C72 117.6(2)
C72 C67 Sn2 123.7(2)
C35 C34 Sn1 122.16(17)
C35 C34 C39 117.6(2)
C39 C34 Sn1 119.88(18)
C6 C7 C12 120.2(2)
C6 C7 C8 118.8(2)
C8 C7 C12 120.9(2)
C36 C35 C34 122.0(2)
C7 C6 C5 121.8(2)
C13 C18 C19 121.3(2)
C17 C18 C13 117.3(2)
C17 C18 C19 121.4(2)
C75 C74 C73 121.4(2)
C13 C14 C15 117.3(2)
C13 C14 C20 121.9(2)
C15 C14 C20 120.7(2)
C57 C52 N3 118.4(2)
C53 C52 N3 119.0(2)
C53 C52 C57 122.6(2)
C37 C36 C35 119.2(3)
C16 C15 C14 122.2(2)
C38 C39 C34 120.9(2)
C23 C22 C27 121.7(3)
C55 C56 C57 121.8(2)
C43 C44 C51 121.5(2)
C45 C44 C43 117.7(2)
C45 C44 C51 120.8(3)
C24 C23 C22 120.2(3)
C77 C78 C73 121.3(2)
C52 C57 C56 117.6(2)
C52 C57 C58 120.9(2)
C56 C57 C58 121.5(2)
C42 C41 N3 107.0(2)
C43 C48 C49 121.8(2)
C43 C48 C47 116.5(3)
C47 C48 C49 121.6(3)
C46 C45 C44 122.7(3)
C24 C25 C26 120.0(3)
C63 C62 C61 121.3(3)
C76 C77 C78 120.1(3)
C28 C33 C32 121.1(3)
C37 C38 C39 120.2(2)
C2 C3 N2 107.6(2)
C77 C76 C75 119.5(3)
C7 C8 C9 121.5(2)
C25 C26 C27 122.0(3)
C38 C37 C36 120.0(2)
C18 C17 C16 122.1(2)
C56 C55 C59 120.8(2)
C56 C55 C54 118.7(2)
C54 C55 C59 120.5(2)
C67 C68 C69 121.4(3)
C3 C2 N1 107.1(2)
C15 C16 C17 118.3(2)
C15 C16 C21 121.4(3)
C17 C16 C21 120.3(2)
C25 C24 C23 119.5(3)
C74 C75 C76 120.2(2)
C65 C66 C61 121.0(3)
C32 C31 C30 119.6(3)
C64 C65 C66 120.1(3)
C55 C54 C53 121.6(2)
C31 C30 C29 119.9(3)
C71 C72 C67 120.9(3)
C45 C46 C47 118.3(2)
C45 C46 C50 121.1(3)
C47 C46 C50 120.6(3)
C52 C53 C60 121.2(2)
C52 C53 C54 117.7(2)
C54 C53 C60 121.1(2)
C70 C69 C68 119.9(3)
C62 C63 C64 119.5(3)
C71 C70 C69 120.1(3)
C46 C47 C48 122.5(3)
C65 C64 C63 120.3(3)
C28 C29 C30 121.7(3)
C70 C71 C72 120.1(3)
C31 C32 C33 120.8(3)
C1C O2 C1B 113.5
O2 C1B C1A 108.8
O2 C1C C1D 108.8

loop_
_geom_bond_atom_site_label_1
_geom_bond_atom_site_label_2
_geom_bond_distance
Sn1 P1 2.4518(6)
Sn1 C27 2.166(2)
Sn1 C28 2.157(2)
Sn1 C34 2.144(2)
Sn2 P2 2.4617(6)
Sn2 C61 2.156(2)
Sn2 C73 2.150(2)
Sn2 C67 2.147(2)
P1 C1 1.777(2)
P2 C40 1.777(2)
N1 C1 1.377(3)
N1 C4 1.438(3)
N1 C2 1.385(3)
N3 C40 1.376(3)
N3 C52 1.440(3)
N3 C41 1.388(3)
C61 C62 1.394(4)
C61 C66 1.390(3)
C73 C74 1.395(3)
C73 C78 1.395(3)
C13 N2 1.440(3)
C13 C18 1.395(3)
C13 C14 1.389(3)
C1 N2 1.364(3)
N4 C40 1.372(3)
N4 C43 1.441(3)
N4 C42 1.398(3)
C43 C44 1.399(4)
C43 C48 1.395(4)
C9 C4 1.389(3)
C9 C10 1.510(3)
C9 C8 1.390(3)
C4 C5 1.391(3)
N2 C3 1.396(3)
C27 C22 1.393(3)
C27 C26 1.396(3)
C5 C6 1.395(3)
C5 C11 1.508(3)
C42 C41 1.335(3)
C28 C33 1.378(3)
C28 C29 1.384(3)
C67 C68 1.385(4)
C67 C72 1.394(4)
C34 C35 1.388(3)
C34 C39 1.388(3)
C7 C6 1.385(3)
C7 C12 1.512(3)
C7 C8 1.389(3)
C35 C36 1.383(4)
C18 C19 1.501(3)
C18 C17 1.387(3)
C74 C75 1.381(4)
C14 C15 1.393(4)
C14 C20 1.509(3)
C52 C57 1.391(3)
C52 C53 1.391(3)
C36 C37 1.382(4)
C60 C53 1.506(3)
C15 C16 1.384(4)
C39 C38 1.387(4)
C22 C23 1.388(4)
C56 C57 1.394(3)
C56 C55 1.384(4)
C44 C45 1.381(4)
C44 C51 1.498(4)
C23 C24 1.379(4)
C78 C77 1.386(4)
C57 C58 1.503(3)
C48 C49 1.500(4)
C48 C47 1.409(4)
C45 C46 1.373(4)
C25 C26 1.385(4)
C25 C24 1.379(4)
C62 C63 1.384(4)
C77 C76 1.382(4)
C33 C32 1.389(4)
C38 C37 1.376(4)
C3 C2 1.334(4)
C76 C75 1.384(4)
C17 C16 1.392(4)
C55 C59 1.513(4)
C55 C54 1.390(4)
C68 C69 1.389(4)
C16 C21 1.512(4)
C66 C65 1.387(4)
C31 C30 1.363(4)
C31 C32 1.354(5)
C65 C64 1.371(5)
C54 C53 1.393(3)
C30 C29 1.389(3)
C72 C71 1.390(4)
C46 C47 1.376(4)
C46 C50 1.517(4)
C69 C70 1.371(5)
C63 C64 1.385(5)
C70 C71 1.370(5)
O2 C1B 1.4196
O2 C1C 1.4193
C1A C1B 1.5181
C1C C1D 1.5179
